data_1557202
loop_
_publ_author_name
'Wang, Rong'
'Fan, Run-Zhu'
'Ni, Fu-Qiang'
'Sang, Jun'
'Xie, Xing-Lin'
'Luo, Si-Yuan'
'Tang, Gui-Hua'
'Yin, Sheng'

_publ_section_title
;
 19-nor-, 20-nor-, and tetranor-Halimane-Type Furanoditerpenoids from
 Croton crassifolius
;
_journal_name_full 'Journal of Natural Products'
_journal_paper_doi 10.1021/acs.jnatprod.9b00634
_journal_year 2020
_chemical_absolute_configuration ad
_chemical_formula_moiety 'C21 H26 O5'
_chemical_formula_sum 'C21 H26 O5'
_chemical_formula_weight 358.42
_space_group_crystal_system triclinic
_space_group_IT_number 1
_space_group_name_Hall 'P 1'
_space_group_name_H-M_alt 'P 1'
_atom_sites_solution_hydrogens geom
_atom_sites_solution_primary dual
_audit_creation_date 2019-04-23
_audit_creation_method
;
Olex2 1.2
(compiled 2018.05.29 svn.r3508 for OlexSys, GUI svn.r5506)
;
_cell_angle_alpha 87.9040(10)
_cell_angle_beta 80.1980(10)
_cell_angle_gamma 87.6940(10)
_cell_formula_units_Z 1
_cell_length_a 6.30620(10)
_cell_length_b 7.68480(10)
_cell_length_c 9.7183(2)
_cell_measurement_reflns_used 17322
_cell_measurement_temperature 99.99(11)
_cell_measurement_theta_max 76.9890
_cell_measurement_theta_min 4.5930
_cell_volume 463.505(14)
_computing_cell_refinement 'CrysAlisPro 1.171.39.46 (Rigaku OD, 2018)'
_computing_data_collection 'CrysAlisPro 1.171.39.46 (Rigaku OD, 2018)'
_computing_data_reduction 'CrysAlisPro 1.171.39.46 (Rigaku OD, 2018)'
_computing_molecular_graphics 'Olex2 (Dolomanov et al., 2009)'
_computing_publication_material 'Olex2 (Dolomanov et al., 2009)'
_computing_structure_refinement 'ShelXL (Sheldrick, 2015)'
_computing_structure_solution 'ShelXT (Sheldrick, 2015)'
_diffrn_ambient_environment N~2~
_diffrn_ambient_temperature 99.99(11)
_diffrn_detector 'CCD plate'
_diffrn_detector_type HyPix
_diffrn_measured_fraction_theta_full 0.999
_diffrn_measured_fraction_theta_max 0.997
_diffrn_measurement_details
;
List of Runs (angles in degrees, time in seconds):

  # Type    Start    End  Width  t~exp~   \w     \q     \k     \f   Frames
--------------------------------------------------------------------------
  1  \w    -75.00  26.00   0.50    0.05    --  -46.62  87.00 -67.00  202
  2  \w    -25.00  75.00   0.50    0.05    --   46.62 -87.00 174.00  200
  3  \w   -128.00 -27.00   0.50    0.05    -- -100.00  87.00 -67.00  202
  4  \w   -173.00 -77.00   0.50    0.05    -- -100.00 -87.00 174.00  192
  5  \w     34.00 136.00   0.50    0.05    --  107.00 -87.00 174.00  204
  6  \w     81.00 178.00   0.50    0.05    --  107.00  87.00 -67.00  194
  7  \w    -54.00 -28.00   0.50    0.05    --   16.00 160.00 -43.33   52
  8  \w   -119.00 -23.00   0.50    0.05    --  -46.62 -77.00  90.00  192
  9  \w   -119.00 -23.00   0.50    0.05    --  -46.62 -77.00   0.00  192
 10  \w   -119.00 -23.00   0.50    0.05    --  -46.62 -77.00 150.00  192
 11  \w   -119.00 -23.00   0.50    0.05    --  -46.62 -77.00-150.00  192
 12  \w   -119.00 -30.00   0.50    0.05    --  -46.62 -57.00-150.00  178
 13  \w   -120.00 -32.00   0.50    0.05    --  -46.62 -38.00-120.00  176
 14  \w     15.00  95.00   0.50    0.05    --   46.62-125.00-120.00  160
 15  \w     32.00 120.00   0.50    0.05    --   46.62  38.00  60.00  176
 16  \w     31.00 122.00   0.50    0.05    --   46.62  19.00   0.00  182
 17  \w     25.00 121.00   0.50    0.05    --   48.00  76.00 -95.60  192
 18  \w   -124.00 -27.00   0.50    0.05    --  -52.00 -80.00  84.51  194
 19  \w     27.00 125.00   0.50    0.05    --   52.00  79.00-140.31  196
 20  \w     30.00 125.00   0.50    0.05    --   52.00  72.00 -56.11  190
 21  \w     32.00 129.00   0.50    0.05    --   56.00  77.00   0.70  194
 22  \w     34.00 129.00   0.50    0.05    --   56.00  72.00  92.37  190
 23  \w   -132.00 -36.00   0.50    0.05    --  -60.00 -77.00 130.37  192
 24  \w     35.00 132.00   0.50    0.05    --   60.00  81.00 -51.42  194
 25  \w     41.00 137.00   0.50    0.05    --   64.00  75.00-119.59  192
 26  \w   -140.00 -49.00   0.50    0.05    --  -68.00 -66.00 125.55  182
 27  \w   -140.00 -47.00   0.50    0.05    --  -68.00 -71.00-142.34  186
 28  \w   -140.00 -46.00   0.50    0.05    --  -68.00 -72.00  -2.35  188
 29  \w   -145.00 -51.00   0.50    0.05    --  -72.00 -69.00 -93.17  188
 30  \w   -145.00 -45.00   0.50    0.05    --  -72.00 -83.00 112.66  200
 31  \w   -145.00 -45.00   0.50    0.05    --  -72.00 -83.00  68.33  200
 32  \w     49.00 145.00   0.50    0.05    --   72.00  75.00-169.16  192
 33  \w   -149.00 -52.00   0.50    0.05    --  -76.00 -77.00  -3.10  194
 34  \w   -153.00 -58.00   0.50    0.05    --  -80.00 -73.00 -45.43  190
 35  \w    -82.00 -56.00   0.50    0.05    --  -80.00 -76.00 -99.17   52
 36  \w   -100.00 -66.00   0.50    0.05    --  -84.00 -66.00 148.05   68
 37  \w    -95.00 -70.00   0.50    0.05    --  -84.00 -52.00 -93.19   50
 38  \w   -102.00 -63.00   0.50    0.05    --  -84.00 -74.00  70.04   78
 39  \w   -156.00-130.00   0.50    0.05    --  -84.00 -74.00  70.04   52
 40  \w    -93.00 -67.00   0.50    0.05    --  -84.00 -60.00 -48.83   52
 41  \w    -91.00 -65.00   0.50    0.05    --  -84.00 -67.00-167.61   52
 42  \w    -91.00 -65.00   0.50    0.05    --  -84.00 -64.00  27.86   52
 43  \w    -96.00 -70.00   0.50    0.05    --  -88.00 -65.00-145.55   52
 44  \w   -103.00 -70.00   0.50    0.05    --  -88.00 -63.00 127.00   66
 45  \w   -100.00 -71.00   0.50    0.05    --  -88.00 -54.00-107.15   58
 46  \w    -91.00 -65.00   0.50    0.05    --  -92.00 -83.00 111.96   52
 47  \w   -109.00 -72.00   0.50    0.05    --  -96.00 -76.00-165.39   74
 48  \w   -168.00 -80.00   0.50    0.05    --  -96.00 -51.00 -42.36  176
 49  \w   -113.00 -73.00   0.50    0.05    --  -96.00 -76.00  46.79   80
 50  \w   -168.00-127.00   0.50    0.05    -- -100.00 -73.00 102.57   82
 51  \w   -103.00 -78.00   0.50    0.05    -- -100.00 -77.00-180.00   50
 52  \w   -161.00-130.00   0.50    0.05    -- -100.00 -77.00-180.00   62
 53  \w   -141.00 -78.00   0.50    0.05    -- -100.00 -76.00  15.25  126
 54  \w   -126.00 -82.00   0.50    0.05    -- -100.00 -61.00 108.81   88
 55  \w   -118.00 -82.00   0.50    0.05    -- -100.00 -77.00   0.00   72
 56  \w   -123.00 -76.00   0.50    0.05    -- -100.00 -77.00 -90.00   94
 57  \w   -136.00 -77.00   0.50    0.05    -- -100.00 -76.00 140.93  118
 58  \w   -114.00 -88.00   0.50    0.05    -- -100.00 -61.00-150.00   52
 59  \w   -104.00 -78.00   0.50    0.05    -- -100.00 -77.00  60.00   52
 60  \w   -121.00 -75.00   0.50    0.05    -- -100.00 -79.00 -72.23   92
 61  \w   -158.00 -81.00   0.50    0.05    -- -100.00 -71.00  29.34  154
 62  \w   -113.00 -81.00   0.50    0.05    -- -100.00 -67.00-118.67   64
 63  \w   -167.00-125.00   0.50    0.05    -- -100.00 -79.00 -72.23   84
 64  \w   -150.00-120.00   0.50    0.05    -- -100.00 -67.00-118.67   60
 65  \w   -134.00 -83.00   0.50    0.05    -- -100.00 -61.00  60.00  102
 66  \w   -121.00 -76.00   0.50    0.05    -- -100.00 -77.00 -35.29   90
 67  \w   -173.00-148.00   0.50    0.05    -- -100.00 -61.00  60.00   50
 68  \w   -123.00 -79.00   0.50    0.05    -- -100.00 -73.00 102.57   88
 69  \w   -173.00-132.00   0.50    0.05    -- -100.00 -77.00 -35.29   82
 70  \w     86.00 163.00   0.50    0.05    --  107.00  77.00 150.00  154
 71  \w     35.00 124.00   0.50    0.05    --  107.00 -61.00 -90.00  178
 72  \w     85.00 169.00   0.50    0.05    --  107.00 125.00 150.00  168
 73  \w    129.00 177.00   0.50    0.05    --  107.00  30.00 -60.00   96
 74  \w     35.00 124.00   0.50    0.05    --  107.00 -61.00 120.00  178
 75  \w     34.00 123.00   0.50    0.05    --  107.00 -30.00 150.00  178
 76  \w     63.00 109.00   0.50    0.05    --  107.00 -94.00 -90.00   92
 77  \w     96.00 176.00   0.50    0.05    --  107.00  61.00  90.00  160
 78  \w     92.00 144.00   0.50    0.05    --  107.00  61.00-120.00  104
 79  \w     88.00 113.00   0.50    0.05    --  107.00-125.00  30.00   50
 80  \w    152.00 178.00   0.50    0.05    --  107.00  61.00-150.00   52
 81  \w     98.00 124.00   0.50    0.05    --  107.00  61.00-150.00   52
 82  \w     82.00 117.00   0.50    0.05    --  107.00-125.00-120.00   70
 83  \w     78.00 104.00   0.50    0.05    --  107.00 -94.00  90.00   52
 84  \w     45.00  73.00   0.50    0.05    --  107.00 -94.00  90.00   56
 85  \w     41.00  74.00   0.50    0.05    --  107.00-125.00  30.00   66
 86  \w     68.00 102.00   0.50    0.05    --  107.00 -94.00  60.00   68
 87  \w     34.00  60.00   0.50    0.05    --  107.00 -94.00  60.00   52
;
_diffrn_measurement_device 'four-circle diffractometer'
_diffrn_measurement_device_type 'XtaLAB Synergy R, DW system, HyPix'
_diffrn_measurement_method '\w scans'
_diffrn_orient_matrix_type 'CrysAlisPro convention (1999,Acta A55,543-557)'
_diffrn_orient_matrix_UB_11 -0.1112149000
_diffrn_orient_matrix_UB_12 -0.1532160000
_diffrn_orient_matrix_UB_13 0.0861297000
_diffrn_orient_matrix_UB_21 0.1307928000
_diffrn_orient_matrix_UB_22 0.0294478000
_diffrn_orient_matrix_UB_23 0.1168321000
_diffrn_orient_matrix_UB_31 -0.1790506000
_diffrn_orient_matrix_UB_32 0.1262835000
_diffrn_orient_matrix_UB_33 0.0695323000
_diffrn_radiation_monochromator mirror
_diffrn_radiation_probe x-ray
_diffrn_radiation_type CuK\a
_diffrn_radiation_wavelength 1.54184
_diffrn_reflns_av_R_equivalents 0.0235
_diffrn_reflns_av_unetI/netI 0.0150
_diffrn_reflns_Laue_measured_fraction_full 0.999
_diffrn_reflns_Laue_measured_fraction_max 0.997
_diffrn_reflns_limit_h_max 7
_diffrn_reflns_limit_h_min -7
_diffrn_reflns_limit_k_max 9
_diffrn_reflns_limit_k_min -9
_diffrn_reflns_limit_l_max 11
_diffrn_reflns_limit_l_min -11
_diffrn_reflns_number 18427
_diffrn_reflns_point_group_measured_fraction_full 0.975
_diffrn_reflns_point_group_measured_fraction_max 0.967
_diffrn_reflns_theta_full 67.684
_diffrn_reflns_theta_max 72.124
_diffrn_reflns_theta_min 4.620
_diffrn_source 'Rotating-anode X-ray tube'
_diffrn_source_type 'Rigaku (Cu) X-ray Source'
_exptl_absorpt_coefficient_mu 0.739
_exptl_absorpt_correction_T_max 1.00000
_exptl_absorpt_correction_T_min 0.81820
_exptl_absorpt_correction_type multi-scan
_exptl_absorpt_process_details
;
CrysAlisPro 1.171.39.46 (Rigaku Oxford Diffraction, 2018)
Empirical absorption correction using spherical harmonics,
 implemented in SCALE3 ABSPACK scaling algorithm.
;
_exptl_crystal_colour colourless
_exptl_crystal_colour_primary colourless
_exptl_crystal_density_diffrn 1.284
_exptl_crystal_description block
_exptl_crystal_F_000 192
_exptl_crystal_size_max 0.3
_exptl_crystal_size_mid 0.2
_exptl_crystal_size_min 0
_refine_diff_density_max 0.151
_refine_diff_density_min -0.174
_refine_diff_density_rms 0.035
_refine_ls_abs_structure_details
;
 Flack x determined using 1663 quotients [(I+)-(I-)]/[(I+)+(I-)]
 (Parsons, Flack and Wagner, Acta Cryst. B69 (2013) 249-259).
;
_refine_ls_abs_structure_Flack 0.02(4)
_refine_ls_extinction_method none
_refine_ls_goodness_of_fit_ref 1.058
_refine_ls_hydrogen_treatment constr
_refine_ls_matrix_type full
_refine_ls_number_parameters 239
_refine_ls_number_reflns 3525
_refine_ls_number_restraints 3
_refine_ls_restrained_S_all 1.057
_refine_ls_R_factor_all 0.0283
_refine_ls_R_factor_gt 0.0271
_refine_ls_shift/su_max 0.000
_refine_ls_shift/su_mean 0.000
_refine_ls_structure_factor_coef Fsqd
_refine_ls_weighting_details 'w=1/[\s^2^(Fo^2^)+(0.0422P)^2^+0.0853P] where P=(Fo^2^+2Fc^2^)/3'
_refine_ls_weighting_scheme calc
_refine_ls_wR_factor_gt 0.0699
_refine_ls_wR_factor_ref 0.0725
_reflns_Friedel_coverage 0.939
_reflns_Friedel_fraction_full 0.951
_reflns_Friedel_fraction_max 0.936
_reflns_number_gt 3492
_reflns_number_total 3525
_reflns_threshold_expression 'I > 2\s(I)'
_cod_data_source_file np9b00634_si_002.cif
_cod_data_source_block wangr_39_190419
_cod_database_code 1557202
_shelx_shelxl_version_number 2016/6
_shelx_space_group_comment
;
The symmetry employed for this shelxl refinement is uniquely defined
by the following loop, which should always be used as a source of
symmetry information in preference to the above space-group names.
They are only intended as comments.
;
_shelx_estimated_absorpt_t_max 1.000
_shelx_estimated_absorpt_t_min 0.809
_reflns_odcompleteness_completeness 99.73
_reflns_odcompleteness_iscentric 1
_reflns_odcompleteness_theta 71.98
_olex2_refinement_description
;
1. Fixed Uiso
 At 1.2 times of:
  All C(H) groups, All C(H,H) groups
 At 1.5 times of:
  All C(H,H,H) groups
2.a Ternary CH refined with riding coordinates:
 C6(H6), C10(H10), C4(H4)
2.b Secondary CH2 refined with riding coordinates:
 C14(H14A,H14B), C5(H5A,H5B), C12(H12A,H12B), C9(H9A,H9B)
2.c Aromatic/amide H refined with riding coordinates:
 C26(H26), C25(H25), C23(H23)
2.d Idealised Me refined as rotating group:
 C20(H20A,H20B,H20C), C13(H13A,H13B,H13C), C21(H21A,H21B,H21C), C18(H18A,H18B,
 H18C)
;
_olex2_submission_special_instructions 'No special instructions were received'
_oxdiff_exptl_absorpt_empirical_details
;
Empirical correction (ABSPACK) includes:
- Absorption correction using spherical harmonics
- Frame scaling
;
_oxdiff_exptl_absorpt_empirical_full_max 1.777
_oxdiff_exptl_absorpt_empirical_full_min 0.725

loop_
_space_group_symop_operation_xyz
'x, y, z'

loop_
_atom_site_label
_atom_site_type_symbol
_atom_site_fract_x
_atom_site_fract_y
_atom_site_fract_z
_atom_site_U_iso_or_equiv
_atom_site_adp_type
_atom_site_occupancy
_atom_site_site_symmetry_order
_atom_site_calc_flag
_atom_site_refinement_flags_posn
O17 O 0.4082(2) 0.22670(17) 0.30916(15) 0.0258(3) Uani 1 1 d .
O16 O 0.3680(2) 0.69413(17) 0.49994(14) 0.0244(3) Uani 1 1 d .
O11 O 0.7657(2) 0.71578(18) 0.16148(15) 0.0263(3) Uani 1 1 d .
O24 O 0.1006(2) 0.88801(19) 0.93480(15) 0.0287(3) Uani 1 1 d .
O19 O 0.5350(2) 0.5697(2) 0.06232(16) 0.0344(4) Uani 1 1 d .
C15 C 0.4060(3) 0.6924(2) 0.6191(2) 0.0192(4) Uani 1 1 d .
C14 C 0.6067(3) 0.6049(2) 0.65849(19) 0.0191(4) Uani 1 1 d .
H14A H 0.577987 0.574129 0.757440 0.023 Uiso 1 1 calc R
H14B H 0.719870 0.688760 0.644227 0.023 Uiso 1 1 calc R
C3 C 0.7305(3) 0.3676(2) 0.3227(2) 0.0183(4) Uani 1 1 d .
C22 C 0.2567(3) 0.7819(2) 0.7290(2) 0.0201(4) Uani 1 1 d .
C7 C 0.6916(3) 0.4397(2) 0.57809(19) 0.0176(4) Uani 1 1 d .
C26 C 0.0610(3) 0.8757(3) 0.7115(2) 0.0236(4) Uani 1 1 d .
H26 H 0.005989 0.892541 0.628920 0.028 Uiso 1 1 calc R
C5 C 0.5819(3) 0.1480(2) 0.50975(19) 0.0209(4) Uani 1 1 d .
H5A H 0.715803 0.096564 0.531381 0.025 Uiso 1 1 calc R
H5B H 0.473149 0.060677 0.529720 0.025 Uiso 1 1 calc R
C6 C 0.5141(3) 0.3030(2) 0.60213(19) 0.0193(4) Uani 1 1 d .
H6 H 0.386933 0.358130 0.571010 0.023 Uiso 1 1 calc R
C8 C 0.7605(3) 0.4777(2) 0.42113(19) 0.0172(4) Uani 1 1 d .
C2 C 0.8185(3) 0.4113(3) 0.16774(19) 0.0224(4) Uani 1 1 d .
C10 C 0.9552(3) 0.6680(3) 0.2262(2) 0.0243(4) Uani 1 1 d .
H10 H 1.064525 0.756653 0.205381 0.029 Uiso 1 1 calc R
C12 C 1.0356(3) 0.4974(3) 0.1602(2) 0.0244(4) Uani 1 1 d .
H12A H 1.129632 0.432002 0.214134 0.029 Uiso 1 1 calc R
H12B H 1.108663 0.514117 0.064725 0.029 Uiso 1 1 calc R
C9 C 0.8815(3) 0.6444(2) 0.3821(2) 0.0220(4) Uani 1 1 d .
H9A H 0.788818 0.743150 0.415524 0.026 Uiso 1 1 calc R
H9B H 1.006118 0.642644 0.428561 0.026 Uiso 1 1 calc R
C1 C 0.6853(3) 0.5675(3) 0.1237(2) 0.0253(4) Uani 1 1 d .
C4 C 0.6122(3) 0.2000(2) 0.35548(19) 0.0199(4) Uani 1 1 d .
H4 H 0.694260 0.106642 0.301797 0.024 Uiso 1 1 calc R
C20 C 0.8952(3) 0.3754(3) 0.6365(2) 0.0211(4) Uani 1 1 d .
H20A H 0.999653 0.464596 0.621409 0.032 Uiso 1 1 calc GR
H20B H 0.954828 0.272283 0.589452 0.032 Uiso 1 1 calc GR
H20C H 0.857570 0.349307 0.734755 0.032 Uiso 1 1 calc GR
C25 C -0.0269(3) 0.9342(3) 0.8371(2) 0.0284(4) Uani 1 1 d .
H25 H -0.156769 0.997653 0.855782 0.034 Uiso 1 1 calc R
C23 C 0.2719(3) 0.7949(3) 0.8667(2) 0.0241(4) Uani 1 1 d .
H23 H 0.384023 0.746609 0.908178 0.029 Uiso 1 1 calc R
C13 C 0.8228(4) 0.2623(3) 0.0685(2) 0.0310(5) Uani 1 1 d .
H13A H 0.909430 0.166678 0.097280 0.047 Uiso 1 1 calc GR
H13B H 0.882979 0.300943 -0.024519 0.047 Uiso 1 1 calc GR
H13C H 0.678835 0.225341 0.070034 0.047 Uiso 1 1 calc GR
C21 C 0.4445(3) 0.2439(3) 0.7544(2) 0.0284(5) Uani 1 1 d .
H21A H 0.560442 0.177870 0.786097 0.043 Uiso 1 1 calc GR
H21B H 0.321319 0.172518 0.761874 0.043 Uiso 1 1 calc GR
H21C H 0.408040 0.344038 0.811023 0.043 Uiso 1 1 calc GR
C18 C 0.3162(4) 0.0681(3) 0.2811(3) 0.0388(6) Uani 1 1 d .
H18A H 0.406846 0.012846 0.204401 0.058 Uiso 1 1 calc GR
H18B H 0.176030 0.092651 0.257663 0.058 Uiso 1 1 calc GR
H18C H 0.303920 -0.007957 0.362472 0.058 Uiso 1 1 calc GR

loop_
_atom_site_aniso_label
_atom_site_aniso_U_11
_atom_site_aniso_U_22
_atom_site_aniso_U_33
_atom_site_aniso_U_23
_atom_site_aniso_U_13
_atom_site_aniso_U_12
O17 0.0270(7) 0.0190(7) 0.0356(8) 0.0035(6) -0.0169(6) -0.0057(6)
O16 0.0262(8) 0.0238(7) 0.0245(7) -0.0014(6) -0.0089(6) 0.0018(6)
O11 0.0238(7) 0.0257(7) 0.0291(7) 0.0088(6) -0.0053(6) -0.0012(6)
O24 0.0285(8) 0.0295(8) 0.0253(7) 0.0013(6) 0.0012(6) 0.0058(6)
O19 0.0285(8) 0.0420(9) 0.0350(8) 0.0147(7) -0.0141(7) -0.0040(7)
C15 0.0203(9) 0.0133(8) 0.0242(9) 0.0011(7) -0.0036(7) -0.0035(7)
C14 0.0187(9) 0.0196(9) 0.0196(9) 0.0000(7) -0.0050(7) -0.0025(7)
C3 0.0171(9) 0.0178(8) 0.0202(9) 0.0026(7) -0.0053(7) 0.0015(7)
C22 0.0195(9) 0.0138(8) 0.0261(9) 0.0038(7) -0.0023(7) -0.0025(7)
C7 0.0161(8) 0.0171(8) 0.0200(9) 0.0007(7) -0.0050(7) -0.0002(7)
C26 0.0204(9) 0.0188(9) 0.0327(10) 0.0003(8) -0.0081(8) -0.0013(7)
C5 0.0230(9) 0.0154(8) 0.0254(10) 0.0034(7) -0.0075(8) -0.0021(7)
C6 0.0165(8) 0.0189(9) 0.0230(9) 0.0032(7) -0.0051(7) -0.0028(7)
C8 0.0145(8) 0.0166(8) 0.0203(9) 0.0023(7) -0.0035(7) 0.0003(7)
C2 0.0220(10) 0.0257(10) 0.0193(9) 0.0014(7) -0.0040(7) 0.0007(8)
C10 0.0195(10) 0.0261(10) 0.0273(10) 0.0064(8) -0.0042(8) -0.0055(8)
C12 0.0186(9) 0.0331(10) 0.0209(9) 0.0039(8) -0.0024(7) -0.0001(8)
C9 0.0201(9) 0.0211(9) 0.0251(10) 0.0017(7) -0.0041(7) -0.0060(7)
C1 0.0223(10) 0.0313(10) 0.0218(9) 0.0082(8) -0.0038(8) -0.0024(8)
C4 0.0215(10) 0.0174(8) 0.0223(9) -0.0013(7) -0.0081(8) 0.0006(7)
C20 0.0185(9) 0.0230(9) 0.0225(9) 0.0006(7) -0.0059(7) 0.0011(7)
C25 0.0199(10) 0.0252(10) 0.0390(12) -0.0020(8) -0.0020(9) 0.0024(8)
C23 0.0259(10) 0.0206(9) 0.0235(10) 0.0026(7) 0.0009(8) 0.0042(8)
C13 0.0381(12) 0.0354(11) 0.0201(9) -0.0025(8) -0.0062(9) -0.0009(9)
C21 0.0295(11) 0.0281(10) 0.0265(10) 0.0039(8) -0.0008(9) -0.0087(9)
C18 0.0446(14) 0.0273(11) 0.0521(14) 0.0053(10) -0.0285(12) -0.0136(10)

loop_
_atom_type_symbol
_atom_type_description
_atom_type_scat_dispersion_real
_atom_type_scat_dispersion_imag
_atom_type_scat_source
C C 0.0181 0.0091 'International Tables Vol C Tables 4.2.6.8 and 6.1.1.4'
H H 0.0000 0.0000 'International Tables Vol C Tables 4.2.6.8 and 6.1.1.4'
O O 0.0492 0.0322 'International Tables Vol C Tables 4.2.6.8 and 6.1.1.4'

loop_
_geom_angle_atom_site_label_1
_geom_angle_atom_site_label_2
_geom_angle_atom_site_label_3
_geom_angle
C18 O17 C4 112.94(15)
C1 O11 C10 108.04(15)
C23 O24 C25 106.30(16)
O16 C15 C14 122.29(18)
O16 C15 C22 119.94(17)
C22 C15 C14 117.75(16)
C15 C14 H14A 108.3
C15 C14 H14B 108.3
C15 C14 C7 115.99(15)
H14A C14 H14B 107.4
C7 C14 H14A 108.3
C7 C14 H14B 108.3
C8 C3 C2 119.63(16)
C8 C3 C4 123.09(16)
C4 C3 C2 117.29(15)
C26 C22 C15 126.05(18)
C23 C22 C15 128.43(17)
C23 C22 C26 105.52(18)
C14 C7 C6 108.93(15)
C14 C7 C20 106.15(14)
C8 C7 C14 112.41(15)
C8 C7 C6 109.99(14)
C8 C7 C20 107.25(15)
C20 C7 C6 112.10(14)
C22 C26 H26 126.7
C25 C26 C22 106.68(19)
C25 C26 H26 126.7
H5A C5 H5B 107.9
C6 C5 H5A 109.2
C6 C5 H5B 109.2
C4 C5 H5A 109.2
C4 C5 H5B 109.2
C4 C5 C6 111.94(15)
C7 C6 H6 106.8
C5 C6 C7 110.13(15)
C5 C6 H6 106.8
C5 C6 C21 111.10(15)
C21 C6 C7 114.82(15)
C21 C6 H6 106.8
C3 C8 C7 123.26(16)
C3 C8 C9 120.84(16)
C9 C8 C7 115.77(15)
C12 C2 C3 107.96(15)
C1 C2 C3 107.26(16)
C1 C2 C12 99.42(15)
C13 C2 C3 115.54(16)
C13 C2 C12 114.25(17)
C13 C2 C1 111.02(16)
O11 C10 H10 111.2
O11 C10 C12 103.42(15)
O11 C10 C9 108.25(16)
C12 C10 H10 111.2
C12 C10 C9 111.39(16)
C9 C10 H10 111.2
C2 C12 H12A 112.0
C2 C12 H12B 112.0
C10 C12 C2 98.76(16)
C10 C12 H12A 112.0
C10 C12 H12B 112.0
H12A C12 H12B 109.7
C8 C9 H9A 109.0
C8 C9 H9B 109.0
C10 C9 C8 112.78(15)
C10 C9 H9A 109.0
C10 C9 H9B 109.0
H9A C9 H9B 107.8
O11 C1 C2 109.20(16)
O19 C1 O11 121.86(19)
O19 C1 C2 128.91(19)
O17 C4 C3 106.67(14)
O17 C4 C5 111.13(15)
O17 C4 H4 108.8
C3 C4 C5 112.56(14)
C3 C4 H4 108.8
C5 C4 H4 108.8
C7 C20 H20A 109.5
C7 C20 H20B 109.5
C7 C20 H20C 109.5
H20A C20 H20B 109.5
H20A C20 H20C 109.5
H20B C20 H20C 109.5
O24 C25 H25 124.6
C26 C25 O24 110.84(18)
C26 C25 H25 124.6
O24 C23 C22 110.64(18)
O24 C23 H23 124.7
C22 C23 H23 124.7
C2 C13 H13A 109.5
C2 C13 H13B 109.5
C2 C13 H13C 109.5
H13A C13 H13B 109.5
H13A C13 H13C 109.5
H13B C13 H13C 109.5
C6 C21 H21A 109.5
C6 C21 H21B 109.5
C6 C21 H21C 109.5
H21A C21 H21B 109.5
H21A C21 H21C 109.5
H21B C21 H21C 109.5
O17 C18 H18A 109.5
O17 C18 H18B 109.5
O17 C18 H18C 109.5
H18A C18 H18B 109.5
H18A C18 H18C 109.5
H18B C18 H18C 109.5

loop_
_geom_bond_atom_site_label_1
_geom_bond_atom_site_label_2
_geom_bond_distance
O17 C4 1.438(2)
O17 C18 1.425(2)
O16 C15 1.221(2)
O11 C10 1.470(2)
O11 C1 1.353(3)
O24 C25 1.373(3)
O24 C23 1.359(3)
O19 C1 1.202(2)
C15 C14 1.509(3)
C15 C22 1.469(3)
C14 H14A 0.9700
C14 H14B 0.9700
C14 C7 1.544(3)
C3 C8 1.342(3)
C3 C2 1.543(3)
C3 C4 1.511(2)
C22 C26 1.437(3)
C22 C23 1.365(3)
C7 C6 1.548(2)
C7 C8 1.534(2)
C7 C20 1.546(2)
C26 H26 0.9300
C26 C25 1.337(3)
C5 H5A 0.9700
C5 H5B 0.9700
C5 C6 1.521(3)
C5 C4 1.519(2)
C6 H6 0.9800
C6 C21 1.528(3)
C8 C9 1.520(2)
C2 C12 1.534(3)
C2 C1 1.527(3)
C2 C13 1.520(3)
C10 H10 0.9800
C10 C12 1.512(3)
C10 C9 1.514(3)
C12 H12A 0.9700
C12 H12B 0.9700
C9 H9A 0.9700
C9 H9B 0.9700
C4 H4 0.9800
C20 H20A 0.9600
C20 H20B 0.9600
C20 H20C 0.9600
C25 H25 0.9300
C23 H23 0.9300
C13 H13A 0.9600
C13 H13B 0.9600
C13 H13C 0.9600
C21 H21A 0.9600
C21 H21B 0.9600
C21 H21C 0.9600
C18 H18A 0.9600
C18 H18B 0.9600
C18 H18C 0.9600

loop_
_geom_torsion_atom_site_label_1
_geom_torsion_atom_site_label_2
_geom_torsion_atom_site_label_3
_geom_torsion_atom_site_label_4
_geom_torsion
O16 C15 C14 C7 -33.6(2)
O16 C15 C22 C26 0.1(3)
O16 C15 C22 C23 -179.72(19)
O11 C10 C12 C2 -42.97(17)
O11 C10 C9 C8 73.3(2)
C15 C14 C7 C6 -59.15(19)
C15 C14 C7 C8 63.0(2)
C15 C14 C7 C20 179.97(15)
C15 C22 C26 C25 179.12(18)
C15 C22 C23 O24 -179.73(16)
C14 C15 C22 C26 178.43(17)
C14 C15 C22 C23 -1.4(3)
C14 C7 C6 C5 172.81(14)
C14 C7 C6 C21 -60.9(2)
C14 C7 C8 C3 -143.34(17)
C14 C7 C8 C9 40.9(2)
C3 C8 C9 C10 0.9(2)
C3 C2 C12 C10 -69.51(18)
C3 C2 C1 O11 83.49(18)
C3 C2 C1 O19 -98.3(2)
C22 C15 C14 C7 148.10(16)
C22 C26 C25 O24 1.3(2)
C7 C8 C9 C10 176.74(17)
C26 C22 C23 O24 0.4(2)
C6 C7 C8 C3 -21.8(2)
C6 C7 C8 C9 162.47(15)
C6 C5 C4 O17 -76.47(19)
C6 C5 C4 C3 43.1(2)
C8 C3 C2 C12 37.2(2)
C8 C3 C2 C1 -69.1(2)
C8 C3 C2 C13 166.50(18)
C8 C3 C4 O17 107.72(19)
C8 C3 C4 C5 -14.4(3)
C8 C7 C6 C5 49.20(19)
C8 C7 C6 C21 175.49(16)
C2 C3 C8 C7 -175.96(16)
C2 C3 C8 C9 -0.4(3)
C2 C3 C4 O17 -72.07(19)
C2 C3 C4 C5 165.80(16)
C10 O11 C1 O19 -176.53(19)
C10 O11 C1 C2 1.9(2)
C12 C2 C1 O11 -28.8(2)
C12 C2 C1 O19 149.5(2)
C12 C10 C9 C8 -39.8(2)
C9 C10 C12 C2 73.08(18)
C1 O11 C10 C12 26.65(19)
C1 O11 C10 C9 -91.60(18)
C1 C2 C12 C10 42.20(17)
C4 C3 C8 C7 4.3(3)
C4 C3 C8 C9 179.80(16)
C4 C3 C2 C12 -143.01(16)
C4 C3 C2 C1 110.67(18)
C4 C3 C2 C13 -13.7(2)
C4 C5 C6 C7 -62.13(19)
C4 C5 C6 C21 169.51(15)
C20 C7 C6 C5 -70.03(18)
C20 C7 C6 C21 56.3(2)
C20 C7 C8 C3 100.4(2)
C20 C7 C8 C9 -75.38(18)
C25 O24 C23 C22 0.3(2)
C23 O24 C25 C26 -1.0(2)
C23 C22 C26 C25 -1.0(2)
C13 C2 C12 C10 160.47(16)
C13 C2 C1 O11 -149.42(17)
C13 C2 C1 O19 28.8(3)
C18 O17 C4 C3 156.57(18)
C18 O17 C4 C5 -80.4(2)
